data_4076050
loop_
_publ_author_name
'Shimada, Shigeru'
'Rao, Maddali L. N.'
'Li, Yong-Hua'
'Tanaka, Masato'

_publ_section_title
;
 Reaction of 1-(Dimethylsilyl)-2-silylbenzene with Platinum(0) Phosphine
 Complexes
;
_journal_issue 24
_journal_name_full Organometallics
_journal_page_first 6029
_journal_paper_doi 10.1021/om050498j
_journal_volume 24
_journal_year 2005
_chemical_formula_moiety 'C22 H42 P2 Pt Si4 '
_chemical_formula_sum 'C22 H42 P2 Pt Si4'
_chemical_formula_weight 675.95
_space_group_IT_number 14
_symmetry_cell_setting monoclinic
_symmetry_Int_Tables_number 14
_symmetry_space_group_name_Hall '-P 2ybc'
_symmetry_space_group_name_H-M 'P 1 21/c 1'
_atom_sites_solution_hydrogens mixed
_atom_sites_solution_primary heavy
_atom_sites_solution_secondary difmap
_audit_creation_date 2005-01-19
_audit_creation_method 'by CrystalStructure 3.6.0'
_cell_angle_alpha 90
_cell_angle_beta 91.9570(10)
_cell_angle_gamma 90
_cell_formula_units_Z 4
_cell_length_a 9.6262(5)
_cell_length_b 8.7017(5)
_cell_length_c 34.260(2)
_cell_measurement_temperature 153(1)
_cell_volume 2868.1(3)
_computing_cell_refinement 'Bruker SMART'
_computing_data_collection 'Bruker SMART'
_computing_data_reduction 'Bruker SAINT; CrystalStructure'
_computing_molecular_graphics 'Ortep-3 for Windows'
_computing_publication_material 'CrystalStructure 3.6.0'
_computing_structure_refinement SHELXL
_computing_structure_solution 'DIRDIF99 (PATTY)'
_diffrn_ambient_temperature 153(1)
_diffrn_detector_area_resol_mean '8.366 [pixels/mm]'
_diffrn_measured_fraction_theta_full 0.9162
_diffrn_measured_fraction_theta_max 0.9162
_diffrn_measurement_device_type 'CCD area detector'
_diffrn_measurement_method 'phi and omega scans'
_diffrn_radiation_monochromator graphite
_diffrn_radiation_source 'rotating anode'
_diffrn_radiation_type 'Mo K\a'
_diffrn_radiation_wavelength 0.7107
_diffrn_reflns_av_R_equivalents 0.029
_diffrn_reflns_limit_h_max 10
_diffrn_reflns_limit_h_min -12
_diffrn_reflns_limit_k_max 11
_diffrn_reflns_limit_k_min -11
_diffrn_reflns_limit_l_max 43
_diffrn_reflns_limit_l_min -41
_diffrn_reflns_number 16757
_diffrn_reflns_theta_full 28.24
_diffrn_reflns_theta_max 28.24
_exptl_absorpt_coefficient_mu 5.160
_exptl_absorpt_correction_T_max 0.8601
_exptl_absorpt_correction_T_min 0.4557
_exptl_absorpt_correction_type empirical
_exptl_absorpt_process_details
;
SADABS; Sheldrick 1996
;
_exptl_crystal_colour colorless
_exptl_crystal_density_diffrn 1.565
_exptl_crystal_density_method 'not measured'
_exptl_crystal_description prismatic
_exptl_crystal_F_000 1352
_exptl_crystal_size_max 0.18
_exptl_crystal_size_mid 0.10
_exptl_crystal_size_min 0.03
_refine_diff_density_max 1.36
_refine_diff_density_min -1.52
_refine_ls_extinction_method none
_refine_ls_goodness_of_fit_ref 1.155
_refine_ls_hydrogen_treatment mixed
_refine_ls_number_parameters 287
_refine_ls_number_reflns 6507
_refine_ls_R_factor_all 0.0418
_refine_ls_R_factor_gt 0.0367
_refine_ls_shift/su_max 0.0000
_refine_ls_structure_factor_coef Fsqd
_refine_ls_weighting_details 'calc w=1/[\s^2^(Fo^2^)+(0.0185P)^2^+14.0503P] where P=(Fo^2^+2Fc^2^)/3'
_refine_ls_weighting_scheme calc
_refine_ls_wR_factor_gt 0.0770
_refine_ls_wR_factor_ref 0.0797
_reflns_number_gt 5946
_reflns_number_total 6507
_reflns_threshold_expression F^2^>2.0\s(F^2^)
_cod_data_source_file om050498jsi20050615_100229.cif
_cod_data_source_block Compound-17
_cod_depositor_comments
;
The following automatic conversions were performed:

'_atom_sites_solution_hydrogens' value 'difmap & geom' was changed to
'mixed'.

Automatic conversion script
Id: cif_fix_values 6452 2018-10-05 10:23:21Z andrius 
;
_cod_original_formula_sum 'C22 H42 P2 Pt Si4 '
_cod_database_code 4076050

loop_
_symmetry_equiv_pos_site_id
_symmetry_equiv_pos_as_xyz
1 +X,+Y,+Z
2 -X,1/2+Y,1/2-Z
3 -X,-Y,-Z
4 +X,1/2-Y,1/2+Z

loop_
_atom_site_label
_atom_site_type_symbol
_atom_site_fract_x
_atom_site_fract_y
_atom_site_fract_z
_atom_site_U_iso_or_equiv
_atom_site_adp_type
_atom_site_occupancy
_atom_site_symmetry_multiplicity
_atom_site_calc_flag
_atom_site_refinement_flags
Pt(1) Pt 0.13515(2) 0.09267(2) 0.136970(10) 0.01465(6) Uani 1.00 1 d .
P(1) P -0.0540(1) -0.0266(2) 0.16600(4) 0.0209(3) Uani 1.00 1 d .
P(2) P 0.2628(1) -0.1161(2) 0.16154(4) 0.0194(3) Uani 1.00 1 d .
Si(1) Si 0.1908(1) 0.2587(2) 0.19076(4) 0.0180(3) Uani 1.00 1 d .
Si(2) Si 0.3297(1) 0.2116(2) 0.10751(4) 0.0163(3) Uani 1.00 1 d .
Si(3) Si -0.0140(1) 0.2911(2) 0.11326(4) 0.0172(3) Uani 1.00 1 d .
Si(4) Si -0.1954(2) 0.5843(2) 0.06475(4) 0.0196(3) Uani 1.00 1 d .
C(1) C 0.3654(5) 0.3519(6) 0.1829(1) 0.0183(10) Uani 1.00 1 d .
C(2) C 0.4337(6) 0.4418(6) 0.2114(2) 0.0244(12) Uani 1.00 1 d .
C(3) C 0.5635(6) 0.5050(7) 0.2047(2) 0.0289(13) Uani 1.00 1 d .
C(4) C 0.6255(6) 0.4795(7) 0.1695(2) 0.0277(12) Uani 1.00 1 d .
C(5) C 0.5584(5) 0.3894(6) 0.1409(2) 0.0224(11) Uani 1.00 1 d .
C(6) C 0.4279(5) 0.3262(6) 0.1468(1) 0.0178(10) Uani 1.00 1 d .
C(7) C -0.1145(5) 0.2622(6) 0.0648(1) 0.0183(10) Uani 1.00 1 d .
C(8) C -0.1153(6) 0.1190(6) 0.0464(2) 0.0239(11) Uani 1.00 1 d .
C(9) C -0.1991(6) 0.0877(6) 0.0134(2) 0.0283(12) Uani 1.00 1 d .
C(10) C -0.2875(6) 0.1995(7) -0.0014(2) 0.0284(12) Uani 1.00 1 d .
C(11) C -0.2862(6) 0.3438(6) 0.0159(2) 0.0232(11) Uani 1.00 1 d .
C(12) C -0.2008(5) 0.3780(6) 0.0486(1) 0.0172(10) Uani 1.00 1 d .
C(13) C 0.2934(6) 0.3479(7) 0.0658(2) 0.0264(12) Uani 1.00 1 d .
C(14) C 0.4590(6) 0.0751(7) 0.0857(2) 0.0265(12) Uani 1.00 1 d .
C(15) C -0.3600(6) 0.6862(7) 0.0498(2) 0.0292(13) Uani 1.00 1 d .
C(16) C -0.0414(6) 0.6778(7) 0.0435(2) 0.0316(13) Uani 1.00 1 d .
C(17) C 0.0023(6) -0.2182(7) 0.1820(2) 0.0315(13) Uani 1.00 1 d .
C(18) C 0.1534(6) -0.2112(7) 0.1975(2) 0.0316(13) Uani 1.00 1 d .
C(19) C -0.1206(7) 0.0610(8) 0.2097(2) 0.037(2) Uani 1.00 1 d .
C(20) C -0.2113(6) -0.0612(7) 0.1369(2) 0.033(1) Uani 1.00 1 d .
C(21) C 0.4264(6) -0.0845(7) 0.1880(2) 0.0288(12) Uani 1.00 1 d .
C(22) C 0.3006(6) -0.2677(6) 0.1276(2) 0.0283(12) Uani 1.00 1 d .
H(1) H 0.121(7) 0.028(8) 0.101(2) 0.05(2) Uiso 1.00 1 d .
H(2) H 0.098(6) 0.369(7) 0.195(2) 0.03(2) Uiso 1.00 1 d .
H(3) H 0.204(6) 0.179(7) 0.227(2) 0.03(2) Uiso 1.00 1 d .
H(4) H -0.120(7) 0.320(8) 0.137(2) 0.04(2) Uiso 1.00 1 d .
H(5) H 0.050(6) 0.433(7) 0.110(2) 0.03(2) Uiso 1.00 1 d .
H(6) H -0.180(6) 0.593(6) 0.104(2) 0.03(2) Uiso 1.00 1 d .
H(7) H 0.3910 0.4600 0.2355 0.029 Uiso 1.00 1 c R
H(8) H 0.6094 0.5655 0.2243 0.035 Uiso 1.00 1 c R
H(9) H 0.7138 0.5232 0.1648 0.033 Uiso 1.00 1 c R
H(10) H 0.6026 0.3710 0.1169 0.027 Uiso 1.00 1 c R
H(11) H -0.0567 0.0401 0.0568 0.029 Uiso 1.00 1 c R
H(12) H -0.1953 -0.0101 0.0012 0.034 Uiso 1.00 1 c R
H(13) H -0.3483 0.1783 -0.0232 0.034 Uiso 1.00 1 c R
H(14) H -0.3453 0.4217 0.0053 0.028 Uiso 1.00 1 c R
H(15) H 0.2919 0.2909 0.0411 0.032 Uiso 1.00 1 c R
H(16) H 0.3664 0.4264 0.0654 0.032 Uiso 1.00 1 c R
H(17) H 0.2031 0.3975 0.0690 0.032 Uiso 1.00 1 c R
H(18) H 0.5304 0.0478 0.1055 0.032 Uiso 1.00 1 c R
H(19) H 0.5028 0.1250 0.0636 0.032 Uiso 1.00 1 c R
H(20) H 0.4107 -0.0181 0.0766 0.032 Uiso 1.00 1 c R
H(21) H -0.3505 0.7315 0.0239 0.035 Uiso 1.00 1 c R
H(22) H -0.3785 0.7677 0.0687 0.035 Uiso 1.00 1 c R
H(23) H -0.4373 0.6128 0.0491 0.035 Uiso 1.00 1 c R
H(24) H 0.0391 0.6665 0.0616 0.038 Uiso 1.00 1 c R
H(25) H -0.0607 0.7872 0.0393 0.038 Uiso 1.00 1 c R
H(26) H -0.0215 0.6289 0.0186 0.038 Uiso 1.00 1 c R
H(27) H -0.0581 -0.2553 0.2029 0.038 Uiso 1.00 1 c R
H(28) H -0.0056 -0.2909 0.1598 0.038 Uiso 1.00 1 c R
H(29) H 0.1882 -0.3166 0.2026 0.038 Uiso 1.00 1 c R
H(30) H 0.1584 -0.1535 0.2224 0.038 Uiso 1.00 1 c R
H(31) H -0.0720 0.0180 0.2328 0.044 Uiso 1.00 1 c R
H(32) H -0.2203 0.0399 0.2110 0.044 Uiso 1.00 1 c R
H(33) H -0.1054 0.1723 0.2088 0.044 Uiso 1.00 1 c R
H(34) H -0.2734 0.0276 0.1388 0.040 Uiso 1.00 1 c R
H(35) H -0.2579 -0.1530 0.1466 0.040 Uiso 1.00 1 c R
H(36) H -0.1878 -0.0769 0.1096 0.040 Uiso 1.00 1 c R
H(37) H 0.5024 -0.0848 0.1697 0.035 Uiso 1.00 1 c R
H(38) H 0.4415 -0.1666 0.2073 0.035 Uiso 1.00 1 c R
H(39) H 0.4239 0.0149 0.2014 0.035 Uiso 1.00 1 c R
H(40) H 0.2258 -0.3441 0.1275 0.034 Uiso 1.00 1 c R
H(41) H 0.3887 -0.3170 0.1354 0.034 Uiso 1.00 1 c R
H(42) H 0.3078 -0.2244 0.1013 0.034 Uiso 1.00 1 c R

loop_
_atom_site_aniso_label
_atom_site_aniso_U_11
_atom_site_aniso_U_22
_atom_site_aniso_U_33
_atom_site_aniso_U_12
_atom_site_aniso_U_13
_atom_site_aniso_U_23
Pt(1) 0.01431(9) 0.01413(10) 0.01540(9) 0.00193(8) -0.00104(6) 0.00005(7)
P(1) 0.0176(6) 0.0204(7) 0.0247(7) -0.0012(5) 0.0024(5) 0.0012(5)
P(2) 0.0207(7) 0.0170(7) 0.0204(6) 0.0052(5) -0.0018(5) 0.0029(5)
Si(1) 0.0180(7) 0.0202(7) 0.0157(7) 0.0013(6) 0.0000(5) -0.0020(5)
Si(2) 0.0180(7) 0.0168(7) 0.0140(6) 0.0021(5) 0.0007(5) -0.0009(5)
Si(3) 0.0176(7) 0.0146(7) 0.0193(7) 0.0034(5) -0.0033(5) -0.0008(5)
Si(4) 0.0222(7) 0.0151(7) 0.0213(7) 0.0032(6) -0.0014(5) 0.0005(6)
C(1) 0.015(2) 0.021(3) 0.019(3) 0.001(2) 0.000(2) 0.000(2)
C(2) 0.026(3) 0.030(3) 0.018(3) 0.003(2) -0.000(2) -0.001(2)
C(3) 0.026(3) 0.032(3) 0.029(3) -0.006(2) -0.007(2) -0.005(2)
C(4) 0.021(3) 0.031(3) 0.031(3) -0.006(2) -0.000(2) -0.001(2)
C(5) 0.025(3) 0.020(3) 0.023(3) -0.003(2) 0.004(2) -0.002(2)
C(6) 0.017(2) 0.017(3) 0.019(3) 0.003(2) -0.000(2) 0.002(2)
C(7) 0.018(2) 0.019(3) 0.018(2) -0.003(2) -0.002(2) 0.002(2)
C(8) 0.032(3) 0.015(3) 0.025(3) 0.003(2) -0.005(2) 0.004(2)
C(9) 0.036(3) 0.018(3) 0.031(3) -0.003(2) -0.006(2) -0.005(2)
C(10) 0.029(3) 0.029(3) 0.026(3) -0.002(3) -0.007(2) -0.003(2)
C(11) 0.028(3) 0.019(3) 0.022(3) 0.001(2) -0.006(2) 0.002(2)
C(12) 0.018(2) 0.015(3) 0.019(2) 0.001(2) 0.001(2) -0.000(2)
C(13) 0.029(3) 0.031(3) 0.019(3) 0.000(2) 0.002(2) 0.007(2)
C(14) 0.025(3) 0.028(3) 0.027(3) -0.001(2) 0.006(2) -0.010(2)
C(15) 0.027(3) 0.028(3) 0.032(3) 0.010(2) -0.003(2) -0.004(2)
C(16) 0.032(3) 0.022(3) 0.041(4) 0.002(3) 0.004(3) 0.005(3)
C(17) 0.027(3) 0.028(3) 0.040(3) -0.003(3) 0.003(3) 0.011(3)
C(18) 0.029(3) 0.034(3) 0.032(3) 0.006(3) 0.001(2) 0.013(3)
C(19) 0.040(4) 0.037(4) 0.034(3) -0.002(3) 0.016(3) -0.000(3)
C(20) 0.021(3) 0.033(3) 0.046(4) -0.004(2) 0.000(3) 0.001(3)
C(21) 0.026(3) 0.032(3) 0.028(3) 0.011(3) -0.007(2) 0.001(3)
C(22) 0.032(3) 0.019(3) 0.033(3) 0.005(2) 0.001(2) -0.003(2)

loop_
_atom_type_symbol
_atom_type_description
_atom_type_scat_dispersion_real
_atom_type_scat_dispersion_imag
_atom_type_scat_source
C C 0.003 0.002
;
International Tables for Crystallography
(1992, Vol. C, Tables 4.2.6.8 and 6.1.1.4)
;
H H 0.000 0.000
;
International Tables for Crystallography
(1992, Vol. C, Table 6.1.1.4)
;
P P 0.102 0.094
;
International Tables for Crystallography
(1992, Vol. C, Tables 4.2.6.8 and 6.1.1.4)
;
Pt Pt -1.703 8.390
;
International Tables for Crystallography
(1992, Vol. C, Tables 4.2.6.8 and 6.1.1.4)
;
Si Si 0.082 0.070
;
International Tables for Crystallography
(1992, Vol. C, Tables 4.2.6.8 and 6.1.1.4)
;

loop_
_geom_angle_atom_site_label_1
_geom_angle_atom_site_label_2
_geom_angle_atom_site_label_3
_geom_angle
P(2) Pt(1) P(1) 84.81(5)
Si(1) Pt(1) P(1) 95.58(5)
Si(2) Pt(1) P(1) 179.31(5)
Si(3) Pt(1) P(1) 89.88(5)
Pt(1) P(1) C(17) 107.7(2)
Pt(1) P(1) C(19) 117.7(2)
Pt(1) P(1) C(20) 119.1(2)
Si(1) Pt(1) P(2) 95.23(5)
Si(2) Pt(1) P(2) 94.52(5)
Si(3) Pt(1) P(2) 174.51(5)
Pt(1) P(2) C(18) 106.5(2)
Pt(1) P(2) C(22) 116.8(2)
Pt(1) P(2) C(21) 120.0(2)
Si(2) Pt(1) Si(1) 84.59(5)
Si(3) Pt(1) Si(1) 86.62(5)
Pt(1) Si(1) C(1) 109.0(2)
Si(3) Pt(1) Si(2) 90.80(5)
Pt(1) Si(2) C(6) 107.8(2)
Pt(1) Si(2) C(13) 117.7(2)
Pt(1) Si(2) C(14) 115.5(2)
Pt(1) Si(3) C(7) 119.0(2)
P(1) C(17) C(18) 109.6(4)
C(19) P(1) C(17) 104.1(3)
C(20) P(1) C(17) 104.3(3)
C(20) P(1) C(19) 102.2(3)
P(2) C(18) C(17) 110.1(4)
C(22) P(2) C(18) 103.6(3)
C(21) P(2) C(18) 103.9(3)
C(22) P(2) C(21) 104.1(3)
Si(1) C(1) C(6) 117.6(4)
Si(1) C(1) C(2) 122.6(4)
Si(2) C(6) C(1) 119.2(4)
Si(2) C(6) C(5) 122.3(4)
C(13) Si(2) C(6) 106.4(2)
C(14) Si(2) C(6) 107.0(2)
C(14) Si(2) C(13) 101.7(2)
Si(3) C(7) C(8) 120.3(4)
Si(3) C(7) C(12) 121.5(4)
Si(4) C(12) C(7) 124.0(4)
Si(4) C(12) C(11) 116.7(4)
C(15) Si(4) C(12) 111.0(2)
C(16) Si(4) C(12) 108.5(2)
C(16) Si(4) C(15) 111.4(3)
C(6) C(1) C(2) 119.8(5)
C(1) C(2) C(3) 120.7(5)
C(1) C(6) C(5) 118.6(4)
C(2) C(3) C(4) 119.7(5)
C(3) C(4) C(5) 120.0(5)
C(4) C(5) C(6) 121.2(5)
C(12) C(7) C(8) 117.9(4)
C(7) C(8) C(9) 122.3(5)
C(7) C(12) C(11) 119.0(4)
C(8) C(9) C(10) 119.6(5)
C(9) C(10) C(11) 118.9(5)
C(10) C(11) C(12) 122.2(5)
H(1) Pt(1) P(1) 98(2)
H(1) Pt(1) P(2) 92(2)
H(1) Pt(1) Si(1) 164(3)
Pt(1) Si(1) H(2) 112(2)
Pt(1) Si(1) H(3) 113(2)
H(1) Pt(1) Si(2) 81(2)
H(1) Pt(1) Si(3) 87(2)
Pt(1) Si(3) H(4) 113(2)
Pt(1) Si(3) H(5) 114(2)
P(1) C(17) H(27) 109.7479
P(1) C(17) H(28) 109.7425
P(1) C(19) H(33) 109.4806
P(1) C(19) H(31) 109.4661
P(1) C(19) H(32) 109.4643
P(1) C(20) H(36) 109.4798
P(1) C(20) H(34) 109.4688
P(1) C(20) H(35) 109.4671
P(2) C(18) H(30) 109.6319
P(2) C(18) H(29) 109.6268
P(2) C(21) H(39) 109.4652
P(2) C(21) H(37) 109.4726
P(2) C(21) H(38) 109.4648
P(2) C(22) H(42) 109.4803
P(2) C(22) H(40) 109.4699
P(2) C(22) H(41) 109.4745
H(2) Si(1) C(1) 108(2)
H(3) Si(1) C(1) 106(2)
H(3) Si(1) H(2) 107(3)
Si(2) C(13) H(15) 109.4684
Si(2) C(13) H(16) 109.4591
Si(2) C(13) H(17) 109.4594
Si(2) C(14) H(20) 109.4748
Si(2) C(14) H(18) 109.4766
Si(2) C(14) H(19) 109.4695
H(4) Si(3) C(7) 100(2)
H(5) Si(3) C(7) 105(2)
H(5) Si(3) H(4) 102(3)
H(6) Si(4) C(12) 110(2)
H(6) Si(4) C(15) 107(2)
Si(4) C(15) H(21) 109.4775
Si(4) C(15) H(22) 109.4654
Si(4) C(15) H(23) 109.4717
H(6) Si(4) C(16) 107(2)
Si(4) C(16) H(24) 109.4606
Si(4) C(16) H(25) 109.4669
Si(4) C(16) H(26) 109.4768
C(1) C(2) H(7) 119.6316
H(7) C(2) C(3) 119.6234
C(2) C(3) H(8) 120.1300
H(8) C(3) C(4) 120.1271
C(3) C(4) H(9) 119.9812
C(4) C(5) H(10) 119.4307
H(9) C(4) C(5) 119.9852
H(10) C(5) C(6) 119.4191
C(7) C(8) H(11) 118.8546
H(11) C(8) C(9) 118.8676
C(8) C(9) H(12) 120.1851
H(12) C(9) C(10) 120.1778
C(9) C(10) H(13) 120.5292
C(10) C(11) H(14) 118.9197
H(13) C(10) C(11) 120.5325
H(14) C(11) C(12) 118.9279
H(16) C(13) H(15) 109.4862
H(17) C(13) H(15) 109.4868
H(17) C(13) H(16) 109.4674
H(20) C(14) H(18) 109.4781
H(19) C(14) H(18) 109.4676
H(20) C(14) H(19) 109.4607
H(22) C(15) H(21) 109.4677
H(23) C(15) H(21) 109.4884
H(23) C(15) H(22) 109.4565
H(25) C(16) H(24) 109.4654
H(26) C(16) H(24) 109.4718
H(26) C(16) H(25) 109.4859
H(27) C(17) C(18) 109.7642
H(28) C(17) C(18) 109.7535
C(17) C(18) H(30) 109.6277
C(17) C(18) H(29) 109.6277
H(28) C(17) H(27) 108.2178
H(30) C(18) H(29) 108.1570
H(33) C(19) H(31) 109.4608
H(32) C(19) H(31) 109.4774
H(33) C(19) H(32) 109.4781
H(36) C(20) H(34) 109.4721
H(35) C(20) H(34) 109.4721
H(36) C(20) H(35) 109.4675
H(39) C(21) H(37) 109.4688
H(38) C(21) H(37) 109.4755
H(39) C(21) H(38) 109.4804
H(42) C(22) H(40) 109.4633
H(41) C(22) H(40) 109.4644
H(42) C(22) H(41) 109.4750

loop_
_geom_bond_atom_site_label_1
_geom_bond_atom_site_label_2
_geom_bond_distance
Pt(1) P(1) 2.346(1)
Pt(1) P(2) 2.334(1)
Pt(1) Si(1) 2.388(1)
Pt(1) Si(2) 2.393(1)
Pt(1) Si(3) 2.371(1)
P(1) C(17) 1.832(6)
P(1) C(19) 1.815(6)
P(1) C(20) 1.810(6)
P(2) C(18) 1.843(6)
P(2) C(21) 1.812(6)
P(2) C(22) 1.805(6)
Si(1) C(1) 1.894(5)
Si(2) C(6) 1.900(5)
Si(2) C(13) 1.882(6)
Si(2) C(14) 1.893(6)
Si(3) C(7) 1.911(5)
Si(4) C(12) 1.879(5)
Si(4) C(15) 1.871(6)
Si(4) C(16) 1.861(6)
C(1) C(2) 1.397(7)
C(1) C(6) 1.412(7)
C(2) C(3) 1.391(8)
C(3) C(4) 1.382(8)
C(4) C(5) 1.397(8)
C(5) C(6) 1.393(7)
C(7) C(8) 1.396(7)
C(7) C(12) 1.407(7)
C(8) C(9) 1.392(8)
C(9) C(10) 1.378(8)
C(10) C(11) 1.389(8)
C(11) C(12) 1.398(7)
C(15) Si(4) 1.871(6)
C(17) C(18) 1.531(8)
Pt(1) H(1) 1.37(7)
Si(1) H(2) 1.32(6)
Si(1) H(3) 1.43(6)
Si(3) H(4) 1.34(6)
Si(3) H(5) 1.39(6)
Si(4) H(6) 1.35(6)
C(2) H(7) 0.9500
C(3) H(8) 0.9500
C(4) H(9) 0.9500
C(5) H(10) 0.9501
C(8) H(11) 0.9500
C(9) H(12) 0.9501
C(10) H(13) 0.9499
C(11) H(14) 0.9501
C(13) H(15) 0.9798
C(13) H(16) 0.9800
C(13) H(17) 0.9800
C(14) H(18) 0.9799
C(14) H(19) 0.9801
C(14) H(20) 0.9800
C(15) H(21) 0.9799
C(15) H(22) 0.9802
C(15) H(23) 0.9800
C(16) H(24) 0.9800
C(16) H(25) 0.9799
C(16) H(26) 0.9799
C(17) H(27) 0.9898
C(17) H(28) 0.9901
C(18) H(29) 0.9899
C(18) H(30) 0.9900
C(19) H(31) 0.9801
C(19) H(32) 0.9799
C(19) H(33) 0.9800
C(20) H(34) 0.9800
C(20) H(35) 0.9800
C(20) H(36) 0.9800
C(21) H(37) 0.9801
C(21) H(38) 0.9799
C(21) H(39) 0.9800
C(22) H(40) 0.9801
C(22) H(41) 0.9800
C(22) H(42) 0.9801
H(1) Pt(1) 1.37(7)
H(21) C(15) 0.9799
H(22) C(15) 0.9802
H(23) C(15) 0.9800
